data_7704061
loop_
_publ_author_name
'Guzm\'an Santiago, Alexis J'
'Brown, Caleb A.'
'Sommer, Roger D.'
'Ison, Elon A.'

_publ_section_title
;
 Identification of key functionalization species in the
 Cp*Ir(III)-catalyzed-<i>ortho</i> halogenation of benzamides.
;
_journal_issue 45
_journal_name_full 'Dalton transactions (Cambridge, England : 2003)'
_journal_page_first 16166
_journal_page_last 16174
_journal_paper_doi 10.1039/d0dt00565g
_journal_volume 49
_journal_year 2020
_chemical_formula_moiety 'C8 H8 I N2 O4, 0.5(H2 O), C16 H36 N'
_chemical_formula_sum 'C24 H45 I N3 O4.5'
_chemical_formula_weight 574.53
_space_group_crystal_system orthorhombic
_space_group_IT_number 60
_space_group_name_Hall '-P 2n 2ab'
_space_group_name_H-M_alt 'P b c n'
_atom_sites_solution_hydrogens mixed
_audit_creation_date 2020-02-03
_audit_creation_method
;
Olex2 1.3
(compiled Nov 21 2019 18:26:39 for OlexSys, GUI svn.r6003)
;
_audit_update_record
;
2020-02-06 deposited with the CCDC.	2020-04-13 downloaded from the CCDC.
;
_cell_angle_alpha 90
_cell_angle_beta 90
_cell_angle_gamma 90
_cell_formula_units_Z 8
_cell_length_a 20.5298(8)
_cell_length_b 15.7960(6)
_cell_length_c 16.5926(6)
_cell_measurement_reflns_used 9958
_cell_measurement_temperature 100.04
_cell_measurement_theta_max 34.1365
_cell_measurement_theta_min 2.665
_cell_volume 5380.8(4)
_computing_molecular_graphics 'Olex2 1.3 (Dolomanov et al., 2009)'
_computing_publication_material 'Olex2 1.3 (Dolomanov et al., 2009)'
_computing_structure_refinement 'SHELXL 2018/3 (Sheldrick, 2015)'
_computing_structure_solution 'SHELXT 2014/5 (Sheldrick, 2014)'
_diffrn_ambient_temperature 100.04
_diffrn_measured_fraction_theta_full 1.000
_diffrn_measured_fraction_theta_max 0.996
_diffrn_measurement_device_type 'Bruker-Nonius X8 Kappa APEX II'
_diffrn_measurement_method 'phi and omega scans'
_diffrn_radiation_type MoK\a
_diffrn_radiation_wavelength 0.71073
_diffrn_reflns_av_R_equivalents 0.0424
_diffrn_reflns_av_unetI/netI 0.0303
_diffrn_reflns_Laue_measured_fraction_full 1.000
_diffrn_reflns_Laue_measured_fraction_max 0.996
_diffrn_reflns_limit_h_max 32
_diffrn_reflns_limit_h_min -30
_diffrn_reflns_limit_k_max 23
_diffrn_reflns_limit_k_min -25
_diffrn_reflns_limit_l_max 19
_diffrn_reflns_limit_l_min -26
_diffrn_reflns_number 65077
_diffrn_reflns_point_group_measured_fraction_full 1.000
_diffrn_reflns_point_group_measured_fraction_max 0.996
_diffrn_reflns_theta_full 25.242
_diffrn_reflns_theta_max 34.459
_diffrn_reflns_theta_min 1.627
_diffrn_source 'fine-focus sealed tube'
_diffrn_source_current 30.0
_diffrn_source_power 1.5
_diffrn_source_voltage 50.0
_exptl_absorpt_coefficient_mu 1.225
_exptl_crystal_colour colorless
_exptl_crystal_density_diffrn 1.418
_exptl_crystal_description block
_exptl_crystal_F_000 2392
_exptl_crystal_size_max 0.322
_exptl_crystal_size_mid 0.225
_exptl_crystal_size_min 0.12
_refine_diff_density_max 1.708
_refine_diff_density_min -0.653
_refine_diff_density_rms 0.103
_refine_ls_extinction_method none
_refine_ls_goodness_of_fit_ref 1.020
_refine_ls_hydrogen_treatment constr
_refine_ls_matrix_type full
_refine_ls_number_parameters 301
_refine_ls_number_reflns 11334
_refine_ls_number_restraints 0
_refine_ls_restrained_S_all 1.020
_refine_ls_R_factor_all 0.0636
_refine_ls_R_factor_gt 0.0355
_refine_ls_shift/su_max 0.001
_refine_ls_shift/su_mean 0.000
_refine_ls_structure_factor_coef Fsqd
_refine_ls_weighting_details 'w=1/[\s^2^(Fo^2^)+(0.0385P)^2^+5.2657P] where P=(Fo^2^+2Fc^2^)/3'
_refine_ls_weighting_scheme calc
_refine_ls_wR_factor_gt 0.0814
_refine_ls_wR_factor_ref 0.0932
_reflns_Friedel_coverage 0.000
_reflns_number_gt 7704
_reflns_number_total 11334
_reflns_threshold_expression 'I > 2\s(I)'
_cod_data_source_file d0dt00565g3.cif
_cod_data_source_block cab013_0ma
_cod_depositor_comments 'Adding full bibliography for 7704061--7704063.cif.'
_cod_original_formula_sum 'C24 H45 I N3 O4.50'
_cod_database_code 7704061
_shelx_shelxl_version_number 2018/3
_shelx_space_group_comment
;
The symmetry employed for this shelxl refinement is uniquely defined
by the following loop, which should always be used as a source of
symmetry information in preference to the above space-group names.
They are only intended as comments.
;
_shelx_estimated_absorpt_t_max 0.867
_shelx_estimated_absorpt_t_min 0.694
_olex2_refinement_description
;
1. Fixed Uiso
 At 1.2 times of:
  All C(H,H) groups
 At 1.5 times of:
  All C(H,H,H) groups, All O(H,H) groups
2. Others
 Fixed Sof: H5A(0.5) H5B(0.5)
3.a Free rotating group:
 O5(H5A,H5B)
3.b Secondary CH2 refined with riding coordinates:
 C2(H2A,H2B), C3(H3A,H3B), C6(H6A,H6B), C7(H7A,H7B), C9(H9A,H9B), C10(H10A,
 H10B), C11(H11A,H11B), C13(H13A,H13B), C14(H14A,H14B), C15(H15A,H15B),
 C17(H17A,H17B), C18(H18A,H18B), C19(H19A,H19B), C21(H21A,H21B), C22(H22A,H22B),
  C23(H23A,H23B)
3.c Idealised Me refined as rotating group:
 C12(H12A,H12B,H12C), C16(H16A,H16B,H16C), C20(H20A,H20B,H20C), C24(H24A,H24B,
 H24C)
;
_olex2_submission_special_instructions 'No special instructions were received'

loop_
_space_group_symop_operation_xyz
'x, y, z'
'-x+1/2, -y+1/2, z+1/2'
'x+1/2, -y+1/2, -z'
'-x, y, -z+1/2'
'-x, -y, -z'
'x-1/2, y-1/2, -z-1/2'
'-x-1/2, y-1/2, z'
'x, -y, z-1/2'

loop_
_atom_site_label
_atom_site_type_symbol
_atom_site_fract_x
_atom_site_fract_y
_atom_site_fract_z
_atom_site_U_iso_or_equiv
_atom_site_adp_type
_atom_site_occupancy
_atom_site_site_symmetry_order
_atom_site_calc_flag
_atom_site_refinement_flags_posn
_atom_site_refinement_flags_adp
_atom_site_refinement_flags_occupancy
_atom_site_disorder_assembly
_atom_site_disorder_group
I1 I 0.71073(2) 0.25096(2) 0.03768(2) 0.01658(4) Uani 1 1 d . . . . .
O1 O 0.61520(7) 0.12755(10) -0.08226(9) 0.0255(3) Uani 1 1 d . . . . .
O2 O 0.82267(7) 0.08799(10) 0.00652(10) 0.0261(3) Uani 1 1 d . . . . .
O3 O 0.80594(7) 0.42882(10) 0.07892(10) 0.0282(3) Uani 1 1 d . . . . .
O4 O 0.59672(7) 0.36425(10) 0.14272(9) 0.0249(3) Uani 1 1 d . . . . .
N1 N 0.71836(7) 0.12721(10) -0.02808(10) 0.0168(3) Uani 1 1 d . . . . .
N2 N 0.70344(8) 0.37630(11) 0.10325(10) 0.0186(3) Uani 1 1 d . . . . .
C1 C 0.66787(9) 0.09403(13) -0.07212(11) 0.0188(3) Uani 1 1 d . . . . .
C2 C 0.68721(11) 0.00808(15) -0.10501(15) 0.0276(4) Uani 1 1 d . . . . .
H2A H 0.679964 0.005398 -0.163941 0.033 Uiso 1 1 calc R U . . .
H2B H 0.661734 -0.037471 -0.078821 0.033 Uiso 1 1 calc R U . . .
C3 C 0.75919(10) -0.00049(14) -0.08532(15) 0.0263(4) Uani 1 1 d . . . . .
H3A H 0.786146 0.002809 -0.134691 0.032 Uiso 1 1 calc R U . . .
H3B H 0.768288 -0.054589 -0.057384 0.032 Uiso 1 1 calc R U . . .
C4 C 0.77184(10) 0.07527(13) -0.02987(12) 0.0202(4) Uani 1 1 d . . . . .
C5 C 0.75258(10) 0.43447(13) 0.11088(13) 0.0220(4) Uani 1 1 d . . . . .
C6 C 0.73110(12) 0.50619(15) 0.16641(15) 0.0288(5) Uani 1 1 d . . . . .
H6A H 0.754706 0.504065 0.218400 0.035 Uiso 1 1 calc R U . . .
H6B H 0.738540 0.562047 0.140962 0.035 Uiso 1 1 calc R U . . .
C7 C 0.65895(11) 0.48958(15) 0.17820(14) 0.0272(4) Uani 1 1 d . . . . .
H7A H 0.647590 0.489074 0.236180 0.033 Uiso 1 1 calc R U . . .
H7B H 0.632446 0.533226 0.150669 0.033 Uiso 1 1 calc R U . . .
C8 C 0.64813(10) 0.40334(13) 0.14078(11) 0.0205(4) Uani 1 1 d . . . . .
O5 O 1.000000 0.19484(17) -0.250000 0.0347(5) Uani 1 2 d GS T P . .
H5A H 1.026350 0.171878 -0.215241 0.052 Uiso 0.5 1 d G U P . .
H5B H 0.975816 0.153164 -0.266658 0.052 Uiso 0.5 1 d G U P . .
N3 N 0.96000(7) 0.26662(9) -0.00169(9) 0.0117(3) Uani 1 1 d . . . . .
C9 C 0.92302(8) 0.22484(12) -0.07043(11) 0.0141(3) Uani 1 1 d . . . . .
H9A H 0.954583 0.209742 -0.113182 0.017 Uiso 1 1 calc R U . . .
H9B H 0.903715 0.171481 -0.050206 0.017 Uiso 1 1 calc R U . . .
C10 C 0.86922(9) 0.27758(12) -0.10791(11) 0.0157(3) Uani 1 1 d . . . . .
H10A H 0.887610 0.330927 -0.129436 0.019 Uiso 1 1 calc R U . . .
H10B H 0.836421 0.292142 -0.066424 0.019 Uiso 1 1 calc R U . . .
C11 C 0.83684(11) 0.22764(14) -0.17604(13) 0.0240(4) Uani 1 1 d . . . . .
H11A H 0.868604 0.219415 -0.220240 0.029 Uiso 1 1 calc R U . . .
H11B H 0.824106 0.171076 -0.155750 0.029 Uiso 1 1 calc R U . . .
C12 C 0.77698(11) 0.27247(18) -0.20882(14) 0.0311(5) Uani 1 1 d . . . . .
H12A H 0.757849 0.238613 -0.252284 0.047 Uiso 1 1 calc R U . . .
H12B H 0.789491 0.328139 -0.229796 0.047 Uiso 1 1 calc R U . . .
H12C H 0.744972 0.279578 -0.165523 0.047 Uiso 1 1 calc R U . . .
C13 C 0.91401(8) 0.27696(11) 0.06931(10) 0.0128(3) Uani 1 1 d . . . . .
H13A H 0.895771 0.220801 0.083172 0.015 Uiso 1 1 calc R U . . .
H13B H 0.877318 0.313656 0.052619 0.015 Uiso 1 1 calc R U . . .
C14 C 0.94511(9) 0.31470(12) 0.14450(11) 0.0160(3) Uani 1 1 d . . . . .
H14A H 0.955055 0.375190 0.134873 0.019 Uiso 1 1 calc R U . . .
H14B H 0.986610 0.285100 0.155872 0.019 Uiso 1 1 calc R U . . .
C15 C 0.89992(9) 0.30674(13) 0.21750(11) 0.0192(4) Uani 1 1 d . . . . .
H15A H 0.916968 0.342824 0.261482 0.023 Uiso 1 1 calc R U . . .
H15B H 0.856339 0.328543 0.202604 0.023 Uiso 1 1 calc R U . . .
C16 C 0.89263(10) 0.21663(14) 0.24880(13) 0.0238(4) Uani 1 1 d . . . . .
H16A H 0.868959 0.182528 0.209090 0.036 Uiso 1 1 calc R U . . .
H16B H 0.868378 0.217325 0.299669 0.036 Uiso 1 1 calc R U . . .
H16C H 0.935848 0.192049 0.257782 0.036 Uiso 1 1 calc R U . . .
C17 C 1.01756(8) 0.20985(11) 0.02005(11) 0.0131(3) Uani 1 1 d . . . . .
H17A H 1.040875 0.194761 -0.030162 0.016 Uiso 1 1 calc R U . . .
H17B H 1.048061 0.242675 0.054100 0.016 Uiso 1 1 calc R U . . .
C18 C 1.00003(9) 0.12855(11) 0.06424(11) 0.0146(3) Uani 1 1 d . . . . .
H18A H 0.965681 0.098000 0.034099 0.018 Uiso 1 1 calc R U . . .
H18B H 0.982824 0.142319 0.118415 0.018 Uiso 1 1 calc R U . . .
C19 C 1.06012(9) 0.07228(11) 0.07234(12) 0.0163(3) Uani 1 1 d . . . . .
H19A H 1.072581 0.050574 0.018530 0.020 Uiso 1 1 calc R U . . .
H19B H 1.096888 0.106307 0.093347 0.020 Uiso 1 1 calc R U . . .
C20 C 1.04756(10) -0.00194(12) 0.12869(12) 0.0208(4) Uani 1 1 d . . . . .
H20A H 1.009768 -0.034043 0.109517 0.031 Uiso 1 1 calc R U . . .
H20B H 1.038928 0.019306 0.183145 0.031 Uiso 1 1 calc R U . . .
H20C H 1.085900 -0.038889 0.129710 0.031 Uiso 1 1 calc R U . . .
C21 C 0.98580(8) 0.35261(11) -0.02635(11) 0.0136(3) Uani 1 1 d . . . . .
H21A H 1.012070 0.375762 0.018570 0.016 Uiso 1 1 calc R U . . .
H21B H 0.948390 0.391160 -0.034758 0.016 Uiso 1 1 calc R U . . .
C22 C 1.02723(9) 0.35254(11) -0.10210(11) 0.0155(3) Uani 1 1 d . . . . .
H22A H 1.001699 0.329588 -0.147763 0.019 Uiso 1 1 calc R U . . .
H22B H 1.065805 0.315883 -0.094079 0.019 Uiso 1 1 calc R U . . .
C23 C 1.04913(10) 0.44247(12) -0.12133(12) 0.0201(4) Uani 1 1 d . . . . .
H23A H 1.075108 0.464758 -0.075762 0.024 Uiso 1 1 calc R U . . .
H23B H 1.010360 0.479108 -0.127829 0.024 Uiso 1 1 calc R U . . .
C24 C 1.08991(11) 0.44567(14) -0.19816(13) 0.0273(4) Uani 1 1 d . . . . .
H24A H 1.063985 0.424742 -0.243574 0.041 Uiso 1 1 calc R U . . .
H24B H 1.128666 0.410128 -0.191572 0.041 Uiso 1 1 calc R U . . .
H24C H 1.103252 0.504208 -0.208662 0.041 Uiso 1 1 calc R U . . .

loop_
_atom_site_aniso_label
_atom_site_aniso_U_11
_atom_site_aniso_U_22
_atom_site_aniso_U_33
_atom_site_aniso_U_23
_atom_site_aniso_U_13
_atom_site_aniso_U_12
I1 0.01308(5) 0.01984(6) 0.01681(6) 0.00046(5) 0.00158(4) -0.00176(4)
O1 0.0176(6) 0.0340(8) 0.0248(7) -0.0029(6) -0.0015(5) 0.0060(6)
O2 0.0163(6) 0.0297(8) 0.0322(8) 0.0032(7) -0.0027(6) -0.0022(6)
O3 0.0196(7) 0.0292(8) 0.0358(9) -0.0011(7) 0.0016(6) 0.0010(6)
O4 0.0208(7) 0.0319(8) 0.0220(7) 0.0008(6) 0.0015(6) -0.0041(6)
N1 0.0139(6) 0.0169(7) 0.0197(7) -0.0011(6) 0.0016(5) 0.0009(5)
N2 0.0169(7) 0.0181(7) 0.0207(8) -0.0019(6) 0.0031(6) -0.0023(6)
C1 0.0168(8) 0.0237(9) 0.0158(8) -0.0002(7) 0.0023(6) -0.0004(7)
C2 0.0231(9) 0.0262(10) 0.0335(12) -0.0107(9) -0.0025(9) 0.0006(8)
C3 0.0237(10) 0.0228(10) 0.0324(11) -0.0040(9) 0.0022(8) 0.0031(8)
C4 0.0179(8) 0.0196(9) 0.0232(9) 0.0026(7) 0.0035(7) -0.0011(7)
C5 0.0205(8) 0.0225(9) 0.0230(9) 0.0024(8) -0.0029(7) 0.0010(7)
C6 0.0283(10) 0.0291(11) 0.0290(11) -0.0060(9) -0.0012(9) -0.0011(9)
C7 0.0247(10) 0.0303(11) 0.0266(10) -0.0090(9) 0.0048(8) -0.0003(8)
C8 0.0226(9) 0.0250(10) 0.0138(8) 0.0012(7) 0.0013(7) -0.0011(7)
O5 0.0301(12) 0.0428(15) 0.0314(13) 0.000 -0.0035(10) 0.000
N3 0.0102(6) 0.0107(6) 0.0141(6) -0.0003(5) 0.0001(5) 0.0002(4)
C9 0.0137(7) 0.0128(7) 0.0158(8) -0.0023(6) -0.0015(6) -0.0026(6)
C10 0.0139(7) 0.0194(8) 0.0139(7) -0.0008(6) -0.0003(6) 0.0006(6)
C11 0.0230(9) 0.0274(10) 0.0216(9) -0.0010(8) -0.0086(8) -0.0028(8)
C12 0.0195(9) 0.0511(15) 0.0225(10) 0.0002(10) -0.0062(8) 0.0030(9)
C13 0.0103(6) 0.0138(7) 0.0142(7) 0.0002(6) 0.0007(6) 0.0017(6)
C14 0.0176(8) 0.0145(8) 0.0158(8) -0.0012(6) 0.0010(6) -0.0007(6)
C15 0.0203(8) 0.0216(9) 0.0159(8) 0.0007(7) 0.0027(7) 0.0050(7)
C16 0.0222(9) 0.0262(10) 0.0229(9) 0.0061(8) 0.0045(8) 0.0024(8)
C17 0.0101(6) 0.0118(7) 0.0175(8) -0.0002(6) 0.0002(6) 0.0021(5)
C18 0.0139(7) 0.0121(7) 0.0178(8) 0.0004(6) 0.0002(6) 0.0013(6)
C19 0.0154(7) 0.0132(7) 0.0203(8) -0.0011(7) -0.0004(6) 0.0030(6)
C20 0.0244(9) 0.0159(8) 0.0221(9) 0.0015(7) -0.0037(7) 0.0040(7)
C21 0.0126(7) 0.0105(7) 0.0178(8) 0.0002(6) 0.0005(6) -0.0011(5)
C22 0.0148(7) 0.0136(8) 0.0183(8) 0.0009(6) 0.0018(6) -0.0015(6)
C23 0.0248(9) 0.0152(8) 0.0202(9) -0.0012(7) 0.0056(7) -0.0051(7)
C24 0.0319(11) 0.0224(10) 0.0276(11) 0.0013(8) 0.0116(9) -0.0073(8)

loop_
_atom_type_symbol
_atom_type_description
_atom_type_scat_dispersion_real
_atom_type_scat_dispersion_imag
_atom_type_scat_source
C C 0.0033 0.0016 'International Tables Vol C Tables 4.2.6.8 and 6.1.1.4'
H H 0.0000 0.0000 'International Tables Vol C Tables 4.2.6.8 and 6.1.1.4'
I I -0.4742 1.8119 'International Tables Vol C Tables 4.2.6.8 and 6.1.1.4'
N N 0.0061 0.0033 'International Tables Vol C Tables 4.2.6.8 and 6.1.1.4'
O O 0.0106 0.0060 'International Tables Vol C Tables 4.2.6.8 and 6.1.1.4'

loop_
_geom_angle_atom_site_label_1
_geom_angle_atom_site_label_2
_geom_angle_atom_site_label_3
_geom_angle
_geom_angle_site_symmetry_1
_geom_angle_site_symmetry_3
_geom_angle_publ_flag
N1 I1 N2 179.57(6) . . ?
C1 N1 I1 122.60(12) . . ?
C4 N1 I1 126.00(13) . . ?
C4 N1 C1 111.40(17) . . ?
C5 N2 I1 125.59(13) . . ?
C8 N2 I1 123.26(13) . . ?
C8 N2 C5 111.15(17) . . ?
O1 C1 N1 125.40(19) . . ?
O1 C1 C2 124.96(19) . . ?
N1 C1 C2 109.62(16) . . ?
C1 C2 H2A 110.8 . . ?
C1 C2 H2B 110.8 . . ?
C1 C2 C3 104.90(17) . . ?
H2A C2 H2B 108.8 . . ?
C3 C2 H2A 110.8 . . ?
C3 C2 H2B 110.8 . . ?
C2 C3 H3A 111.2 . . ?
C2 C3 H3B 111.2 . . ?
C2 C3 C4 102.97(17) . . ?
H3A C3 H3B 109.1 . . ?
C4 C3 H3A 111.2 . . ?
C4 C3 H3B 111.2 . . ?
O2 C4 N1 125.08(19) . . ?
O2 C4 C3 124.75(19) . . ?
N1 C4 C3 110.17(17) . . ?
O3 C5 N2 124.9(2) . . ?
O3 C5 C6 125.2(2) . . ?
N2 C5 C6 109.93(18) . . ?
C5 C6 H6A 111.1 . . ?
C5 C6 H6B 111.1 . . ?
H6A C6 H6B 109.0 . . ?
C7 C6 C5 103.40(18) . . ?
C7 C6 H6A 111.1 . . ?
C7 C6 H6B 111.1 . . ?
C6 C7 H7A 110.9 . . ?
C6 C7 H7B 110.9 . . ?
H7A C7 H7B 108.9 . . ?
C8 C7 C6 104.25(17) . . ?
C8 C7 H7A 110.9 . . ?
C8 C7 H7B 110.9 . . ?
O4 C8 N2 124.91(19) . . ?
O4 C8 C7 124.77(19) . . ?
N2 C8 C7 110.30(17) . . ?
H5A O5 H5A 130.7 . 4_754 ?
H5A O5 H5B 28.2 . 4_754 ?
H5A O5 H5B 104.5 4_754 4_754 ?
H5A O5 H5B 104.5 . . ?
H5B O5 H5A 28.2 . 4_754 ?
H5B O5 H5B 81.6 . 4_754 ?
C9 N3 C17 107.98(13) . . ?
C13 N3 C9 108.55(13) . . ?
C13 N3 C17 111.17(13) . . ?
C21 N3 C9 111.18(13) . . ?
C21 N3 C13 109.31(13) . . ?
C21 N3 C17 108.67(12) . . ?
N3 C9 H9A 108.4 . . ?
N3 C9 H9B 108.4 . . ?
H9A C9 H9B 107.4 . . ?
C10 C9 N3 115.64(15) . . ?
C10 C9 H9A 108.4 . . ?
C10 C9 H9B 108.4 . . ?
C9 C10 H10A 109.7 . . ?
C9 C10 H10B 109.7 . . ?
C9 C10 C11 109.63(16) . . ?
H10A C10 H10B 108.2 . . ?
C11 C10 H10A 109.7 . . ?
C11 C10 H10B 109.7 . . ?
C10 C11 H11A 109.2 . . ?
C10 C11 H11B 109.2 . . ?
H11A C11 H11B 107.9 . . ?
C12 C11 C10 112.07(19) . . ?
C12 C11 H11A 109.2 . . ?
C12 C11 H11B 109.2 . . ?
C11 C12 H12A 109.5 . . ?
C11 C12 H12B 109.5 . . ?
C11 C12 H12C 109.5 . . ?
H12A C12 H12B 109.5 . . ?
H12A C12 H12C 109.5 . . ?
H12B C12 H12C 109.5 . . ?
N3 C13 H13A 108.6 . . ?
N3 C13 H13B 108.6 . . ?
N3 C13 C14 114.64(14) . . ?
H13A C13 H13B 107.6 . . ?
C14 C13 H13A 108.6 . . ?
C14 C13 H13B 108.6 . . ?
C13 C14 H14A 109.4 . . ?
C13 C14 H14B 109.4 . . ?
C13 C14 C15 111.21(15) . . ?
H14A C14 H14B 108.0 . . ?
C15 C14 H14A 109.4 . . ?
C15 C14 H14B 109.4 . . ?
C14 C15 H15A 108.8 . . ?
C14 C15 H15B 108.8 . . ?
H15A C15 H15B 107.7 . . ?
C16 C15 C14 113.97(16) . . ?
C16 C15 H15A 108.8 . . ?
C16 C15 H15B 108.8 . . ?
C15 C16 H16A 109.5 . . ?
C15 C16 H16B 109.5 . . ?
C15 C16 H16C 109.5 . . ?
H16A C16 H16B 109.5 . . ?
H16A C16 H16C 109.5 . . ?
H16B C16 H16C 109.5 . . ?
N3 C17 H17A 108.5 . . ?
N3 C17 H17B 108.5 . . ?
H17A C17 H17B 107.5 . . ?
C18 C17 N3 115.24(13) . . ?
C18 C17 H17A 108.5 . . ?
C18 C17 H17B 108.5 . . ?
C17 C18 H18A 109.7 . . ?
C17 C18 H18B 109.7 . . ?
C17 C18 C19 110.03(14) . . ?
H18A C18 H18B 108.2 . . ?
C19 C18 H18A 109.7 . . ?
C19 C18 H18B 109.7 . . ?
C18 C19 H19A 109.3 . . ?
C18 C19 H19B 109.3 . . ?
H19A C19 H19B 108.0 . . ?
C20 C19 C18 111.45(15) . . ?
C20 C19 H19A 109.3 . . ?
C20 C19 H19B 109.3 . . ?
C19 C20 H20A 109.5 . . ?
C19 C20 H20B 109.5 . . ?
C19 C20 H20C 109.5 . . ?
H20A C20 H20B 109.5 . . ?
H20A C20 H20C 109.5 . . ?
H20B C20 H20C 109.5 . . ?
N3 C21 H21A 108.6 . . ?
N3 C21 H21B 108.6 . . ?
N3 C21 C22 114.78(14) . . ?
H21A C21 H21B 107.5 . . ?
C22 C21 H21A 108.6 . . ?
C22 C21 H21B 108.6 . . ?
C21 C22 H22A 109.7 . . ?
C21 C22 H22B 109.7 . . ?
C21 C22 C23 109.76(15) . . ?
H22A C22 H22B 108.2 . . ?
C23 C22 H22A 109.7 . . ?
C23 C22 H22B 109.7 . . ?
C22 C23 H23A 109.3 . . ?
C22 C23 H23B 109.3 . . ?
C22 C23 C24 111.57(16) . . ?
H23A C23 H23B 108.0 . . ?
C24 C23 H23A 109.3 . . ?
C24 C23 H23B 109.3 . . ?
C23 C24 H24A 109.5 . . ?
C23 C24 H24B 109.5 . . ?
C23 C24 H24C 109.5 . . ?
H24A C24 H24B 109.5 . . ?
H24A C24 H24C 109.5 . . ?
H24B C24 H24C 109.5 . . ?

loop_
_geom_bond_atom_site_label_1
_geom_bond_atom_site_label_2
_geom_bond_distance
_geom_bond_site_symmetry_2
_geom_bond_publ_flag
I1 N1 2.2441(16) . ?
I1 N2 2.2640(17) . ?
O1 C1 1.216(2) . ?
O2 C4 1.222(2) . ?
O3 C5 1.220(3) . ?
O4 C8 1.223(2) . ?
N1 C1 1.372(2) . ?
N1 C4 1.371(2) . ?
N2 C5 1.371(3) . ?
N2 C8 1.364(2) . ?
C1 C2 1.516(3) . ?
C2 H2A 0.9900 . ?
C2 H2B 0.9900 . ?
C2 C3 1.519(3) . ?
C3 H3A 0.9900 . ?
C3 H3B 0.9900 . ?
C3 C4 1.532(3) . ?
C5 C6 1.525(3) . ?
C6 H6A 0.9900 . ?
C6 H6B 0.9900 . ?
C6 C7 1.517(3) . ?
C7 H7A 0.9900 . ?
C7 H7B 0.9900 . ?
C7 C8 1.513(3) . ?
O5 H5A 0.87(4) 4_754 ?
O5 H5A 0.8700 . ?
O5 H5B 0.8697 . ?
O5 H5B 0.87(7) 4_754 ?
N3 C9 1.521(2) . ?
N3 C13 1.519(2) . ?
N3 C17 1.527(2) . ?
N3 C21 1.514(2) . ?
C9 H9A 0.9900 . ?
C9 H9B 0.9900 . ?
C9 C10 1.517(3) . ?
C10 H10A 0.9900 . ?
C10 H10B 0.9900 . ?
C10 C11 1.530(3) . ?
C11 H11A 0.9900 . ?
C11 H11B 0.9900 . ?
C11 C12 1.519(3) . ?
C12 H12A 0.9800 . ?
C12 H12B 0.9800 . ?
C12 H12C 0.9800 . ?
C13 H13A 0.9900 . ?
C13 H13B 0.9900 . ?
C13 C14 1.523(2) . ?
C14 H14A 0.9900 . ?
C14 H14B 0.9900 . ?
C14 C15 1.531(3) . ?
C15 H15A 0.9900 . ?
C15 H15B 0.9900 . ?
C15 C16 1.522(3) . ?
C16 H16A 0.9800 . ?
C16 H16B 0.9800 . ?
C16 H16C 0.9800 . ?
C17 H17A 0.9900 . ?
C17 H17B 0.9900 . ?
C17 C18 1.522(2) . ?
C18 H18A 0.9900 . ?
C18 H18B 0.9900 . ?
C18 C19 1.526(2) . ?
C19 H19A 0.9900 . ?
C19 H19B 0.9900 . ?
C19 C20 1.522(3) . ?
C20 H20A 0.9800 . ?
C20 H20B 0.9800 . ?
C20 H20C 0.9800 . ?
C21 H21A 0.9900 . ?
C21 H21B 0.9900 . ?
C21 C22 1.518(2) . ?
C22 H22A 0.9900 . ?
C22 H22B 0.9900 . ?
C22 C23 1.524(3) . ?
C23 H23A 0.9900 . ?
C23 H23B 0.9900 . ?
C23 C24 1.526(3) . ?
C24 H24A 0.9800 . ?
C24 H24B 0.9800 . ?
C24 H24C 0.9800 . ?

loop_
_geom_torsion_atom_site_label_1
_geom_torsion_atom_site_label_2
_geom_torsion_atom_site_label_3
_geom_torsion_atom_site_label_4
_geom_torsion
_geom_torsion_site_symmetry_1
_geom_torsion_site_symmetry_2
_geom_torsion_site_symmetry_3
_geom_torsion_site_symmetry_4
_geom_torsion_publ_flag
I1 N1 C1 O1 2.0(3) . . . . ?
I1 N1 C1 C2 -176.90(13) . . . . ?
I1 N1 C4 O2 2.4(3) . . . . ?
I1 N1 C4 C3 -176.62(13) . . . . ?
I1 N2 C5 O3 4.8(3) . . . . ?
I1 N2 C5 C6 -174.10(14) . . . . ?
I1 N2 C8 O4 -0.8(3) . . . . ?
I1 N2 C8 C7 -179.55(13) . . . . ?
O1 C1 C2 C3 173.1(2) . . . . ?
O3 C5 C6 C7 171.6(2) . . . . ?
N1 C1 C2 C3 -8.0(2) . . . . ?
N2 C5 C6 C7 -9.5(2) . . . . ?
C1 N1 C4 O2 -177.25(19) . . . . ?
C1 N1 C4 C3 3.7(2) . . . . ?
C1 C2 C3 C4 9.4(2) . . . . ?
C2 C3 C4 O2 172.6(2) . . . . ?
C2 C3 C4 N1 -8.4(2) . . . . ?
C4 N1 C1 O1 -178.37(19) . . . . ?
C4 N1 C1 C2 2.8(2) . . . . ?
C5 N2 C8 O4 179.3(2) . . . . ?
C5 N2 C8 C7 0.5(2) . . . . ?
C5 C6 C7 C8 9.1(2) . . . . ?
C6 C7 C8 O4 174.7(2) . . . . ?
C6 C7 C8 N2 -6.5(2) . . . . ?
C8 N2 C5 O3 -175.2(2) . . . . ?
C8 N2 C5 C6 5.9(2) . . . . ?
N3 C9 C10 C11 179.75(15) . . . . ?
N3 C13 C14 C15 -168.69(14) . . . . ?
N3 C17 C18 C19 172.40(14) . . . . ?
N3 C21 C22 C23 179.00(15) . . . . ?
C9 N3 C13 C14 177.46(14) . . . . ?
C9 N3 C17 C18 -72.78(18) . . . . ?
C9 N3 C21 C22 -54.38(18) . . . . ?
C9 C10 C11 C12 172.65(18) . . . . ?
C13 N3 C9 C10 67.19(18) . . . . ?
C13 N3 C17 C18 46.18(19) . . . . ?
C13 N3 C21 C22 -174.19(14) . . . . ?
C13 C14 C15 C16 71.2(2) . . . . ?
C17 N3 C9 C10 -172.19(14) . . . . ?
C17 N3 C13 C14 58.83(18) . . . . ?
C17 N3 C21 C22 64.33(18) . . . . ?
C17 C18 C19 C20 169.94(15) . . . . ?
C21 N3 C9 C10 -53.07(19) . . . . ?
C21 N3 C13 C14 -61.12(18) . . . . ?
C21 N3 C17 C18 166.52(14) . . . . ?
C21 C22 C23 C24 -178.87(17) . . . . ?
